data_7244547
loop_
_publ_author_name
'Koutsoukos, Spyridon'
'Philippi, Frederik'
'Rauber, Daniel'
'Pugh, David'
'Kay, Christopher William Michael'
'Welton, Tom'

_publ_section_title
;
 Effect of the cation structure on the properties of homobaric imidazolium
 ionic liquids
;
_journal_name_full 'Physical Chemistry Chemical Physics'
_journal_paper_doi 10.1039/D1CP05169E
_journal_year 2022
_chemical_formula_moiety 'C8 H11 N2, Br'
_chemical_formula_sum 'C8 H11 Br N2'
_chemical_formula_weight 215.10
_space_group_crystal_system monoclinic
_space_group_IT_number 14
_space_group_name_Hall '-P 2yn'
_space_group_name_H-M_alt 'P 1 21/n 1'
_atom_sites_solution_hydrogens geom
_atom_sites_solution_primary dual
_audit_creation_date 2021-06-23
_audit_creation_method
;
Olex2 1.3
(compiled 2020.02.04 svn.rd84adfe8 for OlexSys, GUI svn.r6032)
;
_audit_update_record
;
2021-11-03 deposited with the CCDC.	2022-02-28 downloaded from the CCDC.
;
_cell_angle_alpha 90
_cell_angle_beta 102.618(8)
_cell_angle_gamma 90
_cell_formula_units_Z 4
_cell_length_a 10.4022(7)
_cell_length_b 7.5130(5)
_cell_length_c 11.8190(9)
_cell_measurement_reflns_used 1921
_cell_measurement_temperature 173.00(10)
_cell_measurement_theta_max 28.0710
_cell_measurement_theta_min 3.3130
_cell_volume 901.37(11)
_computing_cell_refinement 'CrysAlisPro 1.171.38.46 (Rigaku OD, 2015)'
_computing_data_collection 'CrysAlisPro 1.171.38.46 (Rigaku OD, 2015)'
_computing_data_reduction 'CrysAlisPro 1.171.38.46 (Rigaku OD, 2015)'
_computing_molecular_graphics 'Olex2 1.3 (Dolomanov et al., 2009)'
_computing_publication_material 'Olex2 1.3 (Dolomanov et al., 2009)'
_computing_structure_refinement 'SHELXL 2018/3 (Sheldrick, 2015)'
_computing_structure_solution 'SHELXT 2018/2 (Sheldrick, 2018)'
_diffrn_ambient_environment N~2~
_diffrn_ambient_temperature 173.00(10)
_diffrn_detector 'CCD plate'
_diffrn_detector_area_resol_mean 16.0382
_diffrn_detector_type Eos
_diffrn_measured_fraction_theta_full 0.998
_diffrn_measured_fraction_theta_max 0.875
_diffrn_measurement_details
;
List of Runs (angles in degrees, time in seconds):

  # Type    Start    End  Width  t~exp~   \w     \q     \k     \f   Frames
#--------------------------------------------------------------------------
  1  \w    -39.00  52.00   1.00    1.00    --  -13.33  77.00 120.00   91
  2  \w    -80.00  12.00   1.00    1.00    --  -13.33 -77.00   0.00   92
  3  \w     -2.00  81.00   1.00    1.00    --   14.58  57.00 -90.00   83
;
_diffrn_measurement_device 'four-circle diffractometer'
_diffrn_measurement_device_type 'Xcalibur, Eos'
_diffrn_measurement_method '\w scans'
_diffrn_orient_matrix_type 'CrysAlisPro convention (1999,Acta A55,543-557)'
_diffrn_orient_matrix_UB_11 -0.0036360000
_diffrn_orient_matrix_UB_12 -0.0246032000
_diffrn_orient_matrix_UB_13 0.0571580000
_diffrn_orient_matrix_UB_21 0.0049758000
_diffrn_orient_matrix_UB_22 -0.0909471000
_diffrn_orient_matrix_UB_23 -0.0145084000
_diffrn_orient_matrix_UB_31 0.0696110000
_diffrn_orient_matrix_UB_32 0.0052161000
_diffrn_orient_matrix_UB_33 0.0176158000
_diffrn_radiation_monochromator graphite
_diffrn_radiation_probe x-ray
_diffrn_radiation_type 'Mo K\a'
_diffrn_radiation_wavelength 0.71073
_diffrn_reflns_av_R_equivalents 0.0254
_diffrn_reflns_av_unetI/netI 0.0332
_diffrn_reflns_Laue_measured_fraction_full 0.998
_diffrn_reflns_Laue_measured_fraction_max 0.875
_diffrn_reflns_limit_h_max 13
_diffrn_reflns_limit_h_min -13
_diffrn_reflns_limit_k_max 8
_diffrn_reflns_limit_k_min -9
_diffrn_reflns_limit_l_max 14
_diffrn_reflns_limit_l_min -14
_diffrn_reflns_number 4911
_diffrn_reflns_point_group_measured_fraction_full 0.998
_diffrn_reflns_point_group_measured_fraction_max 0.875
_diffrn_reflns_theta_full 25.242
_diffrn_reflns_theta_max 27.945
_diffrn_reflns_theta_min 2.949
_diffrn_source 'fine-focus sealed X-ray tube'
_diffrn_source_type 'Enhance (Mo) X-ray Source'
_exptl_absorpt_coefficient_mu 4.499
_exptl_absorpt_correction_T_max 1.00000
_exptl_absorpt_correction_T_min 0.56029
_exptl_absorpt_correction_type multi-scan
_exptl_absorpt_process_details
;
CrysAlisPro 1.171.38.46 (Rigaku Oxford Diffraction, 2015)
Empirical absorption correction using spherical harmonics,
 implemented in SCALE3 ABSPACK scaling algorithm.
;
_exptl_crystal_colour colourless
_exptl_crystal_colour_primary colourless
_exptl_crystal_density_diffrn 1.585
_exptl_crystal_description block
_exptl_crystal_F_000 432
_exptl_crystal_size_max 0.17
_exptl_crystal_size_mid 0.15
_exptl_crystal_size_min 0.12
_refine_diff_density_max 0.407
_refine_diff_density_min -0.359
_refine_diff_density_rms 0.064
_refine_ls_extinction_coef 0.117(2)
_refine_ls_extinction_expression Fc^*^=kFc[1+0.001xFc^2^\l^3^/sin(2\q)]^-1/4^
_refine_ls_extinction_method 'SHELXL-2018/3 (Sheldrick 2018)'
_refine_ls_goodness_of_fit_ref 1.067
_refine_ls_hydrogen_treatment constr
_refine_ls_matrix_type full
_refine_ls_number_parameters 103
_refine_ls_number_reflns 1890
_refine_ls_number_restraints 0
_refine_ls_restrained_S_all 1.067
_refine_ls_R_factor_all 0.0333
_refine_ls_R_factor_gt 0.0243
_refine_ls_shift/su_max 0.001
_refine_ls_shift/su_mean 0.000
_refine_ls_structure_factor_coef Fsqd
_refine_ls_weighting_details 'w=1/[\s^2^(Fo^2^)+(0.0212P)^2^+0.1512P] where P=(Fo^2^+2Fc^2^)/3'
_refine_ls_weighting_scheme calc
_refine_ls_wR_factor_gt 0.0484
_refine_ls_wR_factor_ref 0.0511
_reflns_Friedel_coverage 0.000
_reflns_number_gt 1622
_reflns_number_total 1890
_reflns_threshold_expression 'I > 2\s(I)'
_cod_data_source_file d1cp05169e5.cif
_cod_data_source_block '[HCC2C1C1im]Br'
_cod_database_code 7244547
_shelx_shelxl_version_number 2018/3
_chemical_oxdiff_formula 'C7 H9 Br N2'
_chemical_oxdiff_usercomment SK86_EtOH
_shelx_space_group_comment
;
The symmetry employed for this shelxl refinement is uniquely defined
by the following loop, which should always be used as a source of
symmetry information in preference to the above space-group names.
They are only intended as comments.
;
_shelx_estimated_absorpt_t_max 0.614
_shelx_estimated_absorpt_t_min 0.515
_reflns_odcompleteness_completeness 99.65
_reflns_odcompleteness_iscentric 1
_reflns_odcompleteness_theta 24.97
_olex2_refinement_description
;
1. Fixed Uiso
 At 1.2 times of:
  All C(H) groups, All C(H,H) groups
 At 1.5 times of:
  All C(H,H,H) groups
2.a Secondary CH2 refined with riding coordinates:
 C5(H5A,H5B)
2.b Aromatic/amide H refined with riding coordinates:
 C3(H3), C4(H4)
2.c Idealised Me refined as rotating group:
 C1(H1A,H1B,H1C), C8(H8A,H8B,H8C)
2.d :
 C7(H7)
;
_olex2_submission_special_instructions 'No special instructions were received'
_oxdiff_exptl_absorpt_empirical_details
;
Empirical correction (ABSPACK) includes:
- Absorption correction using spherical harmonics
- Frame scaling
;
_oxdiff_exptl_absorpt_empirical_full_max 1.511
_oxdiff_exptl_absorpt_empirical_full_min 0.815

loop_
_space_group_symop_operation_xyz
'x, y, z'
'-x+1/2, y+1/2, -z+1/2'
'-x, -y, -z'
'x-1/2, -y-1/2, z-1/2'

loop_
_atom_site_label
_atom_site_type_symbol
_atom_site_fract_x
_atom_site_fract_y
_atom_site_fract_z
_atom_site_U_iso_or_equiv
_atom_site_adp_type
_atom_site_occupancy
_atom_site_site_symmetry_order
_atom_site_calc_flag
_atom_site_refinement_flags_posn
_atom_site_refinement_flags_adp
_atom_site_refinement_flags_occupancy
_atom_site_disorder_assembly
_atom_site_disorder_group
N1 N 0.52039(17) 0.3033(2) 0.93297(14) 0.0201(4) Uani 1 1 d . . . . .
C1 C 0.4051(2) 0.2247(3) 0.9656(2) 0.0284(5) Uani 1 1 d . . . . .
H1A H 0.334846 0.310204 0.953715 0.043 Uiso 1 1 calc R U . . .
H1B H 0.427306 0.190765 1.045807 0.043 Uiso 1 1 calc R U . . .
H1C H 0.377425 0.121519 0.918656 0.043 Uiso 1 1 calc R U . . .
N2 N 0.64417(17) 0.4302(2) 0.83266(15) 0.0189(4) Uani 1 1 d . . . . .
C2 C 0.5193(2) 0.3869(2) 0.83314(18) 0.0175(5) Uani 1 1 d . . . . .
C3 C 0.6486(2) 0.2933(3) 0.99688(19) 0.0274(5) Uani 1 1 d . . . . .
H3 H 0.675921 0.241869 1.069744 0.033 Uiso 1 1 calc R U . . .
C4 C 0.7261(2) 0.3712(3) 0.9348(2) 0.0261(5) Uani 1 1 d . . . . .
H4 H 0.817148 0.383502 0.955874 0.031 Uiso 1 1 calc R U . . .
C5 C 0.6864(2) 0.5226(3) 0.7375(2) 0.0229(5) Uani 1 1 d . . . . .
H5A H 0.642018 0.636656 0.724020 0.027 Uiso 1 1 calc R U . . .
H5B H 0.780450 0.544494 0.759037 0.027 Uiso 1 1 calc R U . . .
C6 C 0.6561(2) 0.4169(3) 0.6306(2) 0.0228(5) Uani 1 1 d . . . . .
C7 C 0.6251(2) 0.3303(3) 0.5466(2) 0.0290(5) Uani 1 1 d . . . . .
H7 H 0.600492 0.261490 0.479991 0.035 Uiso 1 1 calc R U . . .
C8 C 0.4022(2) 0.4246(3) 0.74020(19) 0.0234(5) Uani 1 1 d . . . . .
H8A H 0.398976 0.342130 0.677597 0.035 Uiso 1 1 calc R U . . .
H8B H 0.407495 0.543834 0.712403 0.035 Uiso 1 1 calc R U . . .
H8C H 0.324068 0.412256 0.770279 0.035 Uiso 1 1 calc R U . . .
Br1 Br 0.45629(2) -0.06844(3) 0.71839(2) 0.02436(11) Uani 1 1 d . . . . .

loop_
_atom_site_aniso_label
_atom_site_aniso_U_11
_atom_site_aniso_U_22
_atom_site_aniso_U_33
_atom_site_aniso_U_23
_atom_site_aniso_U_13
_atom_site_aniso_U_12
N1 0.0252(9) 0.0176(9) 0.0179(9) -0.0020(7) 0.0052(7) 0.0021(8)
C1 0.0344(13) 0.0265(12) 0.0276(13) 0.0017(10) 0.0142(10) 0.0005(11)
N2 0.0162(9) 0.0196(9) 0.0203(9) -0.0036(7) 0.0027(7) 0.0002(7)
C2 0.0212(11) 0.0133(10) 0.0183(11) -0.0047(8) 0.0047(9) 0.0012(8)
C3 0.0313(12) 0.0265(12) 0.0202(12) -0.0006(9) -0.0038(10) 0.0084(11)
C4 0.0191(11) 0.0284(12) 0.0267(13) -0.0061(10) -0.0041(10) 0.0060(10)
C5 0.0207(11) 0.0190(11) 0.0306(13) -0.0020(9) 0.0092(10) -0.0033(9)
C6 0.0202(11) 0.0231(12) 0.0275(13) 0.0059(10) 0.0104(9) 0.0034(9)
C7 0.0292(12) 0.0323(13) 0.0263(13) 0.0022(11) 0.0074(10) 0.0040(11)
C8 0.0155(10) 0.0285(12) 0.0256(12) 0.0018(9) 0.0031(9) 0.0004(9)
Br1 0.02187(14) 0.02473(15) 0.02653(15) -0.00420(9) 0.00538(9) -0.00004(10)

loop_
_atom_type_symbol
_atom_type_description
_atom_type_scat_dispersion_real
_atom_type_scat_dispersion_imag
_atom_type_scat_source
C C 0.0033 0.0016 'International Tables Vol C Tables 4.2.6.8 and 6.1.1.4'
H H 0.0000 0.0000 'International Tables Vol C Tables 4.2.6.8 and 6.1.1.4'
Br Br -0.2901 2.4595 'International Tables Vol C Tables 4.2.6.8 and 6.1.1.4'
N N 0.0061 0.0033 'International Tables Vol C Tables 4.2.6.8 and 6.1.1.4'

loop_
_geom_angle_atom_site_label_1
_geom_angle_atom_site_label_2
_geom_angle_atom_site_label_3
_geom_angle
_geom_angle_site_symmetry_1
_geom_angle_site_symmetry_3
_geom_angle_publ_flag
C2 N1 C1 125.06(18) . . ?
C2 N1 C3 109.19(18) . . ?
C3 N1 C1 125.63(19) . . ?
N1 C1 H1A 109.5 . . ?
N1 C1 H1B 109.5 . . ?
N1 C1 H1C 109.5 . . ?
H1A C1 H1B 109.5 . . ?
H1A C1 H1C 109.5 . . ?
H1B C1 H1C 109.5 . . ?
C2 N2 C4 109.27(18) . . ?
C2 N2 C5 124.76(17) . . ?
C4 N2 C5 125.96(18) . . ?
N1 C2 N2 107.29(17) . . ?
N1 C2 C8 126.4(2) . . ?
N2 C2 C8 126.34(19) . . ?
N1 C3 H3 126.2 . . ?
C4 C3 N1 107.53(19) . . ?
C4 C3 H3 126.2 . . ?
N2 C4 H4 126.6 . . ?
C3 C4 N2 106.71(19) . . ?
C3 C4 H4 126.6 . . ?
N2 C5 H5A 109.4 . . ?
N2 C5 H5B 109.4 . . ?
H5A C5 H5B 108.0 . . ?
C6 C5 N2 111.11(17) . . ?
C6 C5 H5A 109.4 . . ?
C6 C5 H5B 109.4 . . ?
C7 C6 C5 176.1(2) . . ?
C6 C7 H7 180.0 . . ?
C2 C8 H8A 109.5 . . ?
C2 C8 H8B 109.5 . . ?
C2 C8 H8C 109.5 . . ?
H8A C8 H8B 109.5 . . ?
H8A C8 H8C 109.5 . . ?
H8B C8 H8C 109.5 . . ?

loop_
_geom_bond_atom_site_label_1
_geom_bond_atom_site_label_2
_geom_bond_distance
_geom_bond_site_symmetry_2
_geom_bond_publ_flag
N1 C1 1.462(3) . ?
N1 C2 1.335(3) . ?
N1 C3 1.384(3) . ?
C1 H1A 0.9600 . ?
C1 H1B 0.9600 . ?
C1 H1C 0.9600 . ?
N2 C2 1.340(3) . ?
N2 C4 1.389(3) . ?
N2 C5 1.468(3) . ?
C2 C8 1.479(3) . ?
C3 H3 0.9300 . ?
C3 C4 1.338(3) . ?
C4 H4 0.9300 . ?
C5 H5A 0.9700 . ?
C5 H5B 0.9700 . ?
C5 C6 1.467(3) . ?
C6 C7 1.171(3) . ?
C7 H7 0.9300 . ?
C8 H8A 0.9600 . ?
C8 H8B 0.9600 . ?
C8 H8C 0.9600 . ?

loop_
_geom_torsion_atom_site_label_1
_geom_torsion_atom_site_label_2
_geom_torsion_atom_site_label_3
_geom_torsion_atom_site_label_4
_geom_torsion
_geom_torsion_site_symmetry_1
_geom_torsion_site_symmetry_2
_geom_torsion_site_symmetry_3
_geom_torsion_site_symmetry_4
_geom_torsion_publ_flag
N1 C3 C4 N2 0.4(2) . . . . ?
C1 N1 C2 N2 -176.36(17) . . . . ?
C1 N1 C2 C8 3.5(3) . . . . ?
C1 N1 C3 C4 176.03(18) . . . . ?
C2 N1 C3 C4 -0.3(2) . . . . ?
C2 N2 C4 C3 -0.5(2) . . . . ?
C2 N2 C5 C6 -62.1(2) . . . . ?
C3 N1 C2 N2 -0.1(2) . . . . ?
C3 N1 C2 C8 179.85(19) . . . . ?
C4 N2 C2 N1 0.3(2) . . . . ?
C4 N2 C2 C8 -179.57(19) . . . . ?
C4 N2 C5 C6 116.7(2) . . . . ?
C5 N2 C2 N1 179.32(17) . . . . ?
C5 N2 C2 C8 -0.6(3) . . . . ?
C5 N2 C4 C3 -179.46(18) . . . . ?
